data_1531898
loop_
_publ_author_name
'Mozharivsky, Yu.'
'Pecharskii, V.K.'
'Franzen, H.F.'

_publ_section_title
;
 Testing thermal stability of orthorhombic Gd Cu Pd2.16 structure
;
_journal_name_full 'Journal of Alloys Compd.'
_journal_page_first 100
_journal_page_last 104
_journal_volume 345
_journal_year 2002
_chemical_formula_sum 'Cu Gd P2.16'
_chemical_name_systematic 'Gd Cu P2.16'
_space_group_IT_number 25
_symmetry_space_group_name_Hall 'P 2 -2'
_symmetry_space_group_name_H-M 'P m m 2'
_cell_angle_alpha 90
_cell_angle_beta 90
_cell_angle_gamma 90
_cell_formula_units_Z 4
_cell_length_a 5.3284
_cell_length_b 5.3868
_cell_length_c 9.7486
_cell_volume 279.814
_citation_journal_id_ASTM JALCEU
_cod_data_source_file Mozharivsky_JALCEU_2002_538.cif
_cod_data_source_block Cu1Gd1P2.16
_cod_original_cell_volume 279.8143
_cod_original_formula_sum 'Cu1 Gd1 P2.16'
_cod_database_code 1531898

loop_
_symmetry_equiv_pos_as_xyz
x,y,z
-x,-y,z
-x,y,z
x,-y,z

loop_
_atom_site_label
_atom_site_type_symbol
_atom_site_fract_x
_atom_site_fract_y
_atom_site_fract_z
_atom_site_occupancy
_atom_site_U_iso_or_equiv
P3 P-2 0.5 0.5 0.3437 1 0.0
P2 P-2 0.5 0 0.6564 1 0.0
P5 P-2 0.2805 0.2353 -0.0017 1 0.0
P6 P-2 0 0 0.1174 0.65 0.0
Gd1 Gd+3 0 0.5 0.2374 1 0.0
Gd2 Gd+3 0.5 0 0.2325 1 0.0
Gd3 Gd+3 0.5 0.5 0.7557 1 0.0
P4 P-2 0 0 0.3427 1 0.0
Gd4 Gd+3 0 0 0.7688 1 0.0
P1 P-2 0 0.5 0.6572 1 0.0
Cu1 Cu+2 0.258 0.2548 0.5007 1 0.0
